data_2237868
loop_
_publ_author_name
'Yusof, Mohd Sukeri Mohd'
'Razali, Nur Rafikah'
'Arshad, Suhana'
'Rahman, Azhar Abdul'
'Razak, Ibrahim Abdul'

_publ_section_title
;
 <i>N</i>-[(2,6-Diethylphenyl)carbamothioyl]-2,2-diphenylacetamide
;
_journal_coeditor_code HB7080
_journal_issue 6
_journal_name_full 'Acta Crystallographica Section E'
_journal_page_first o967
_journal_paper_doi 10.1107/S1600536813013354
_journal_volume 69
_journal_year 2013
_chemical_formula_iupac 'C25 H26 N2 O S'
_chemical_formula_moiety 'C25 H26 N2 O S'
_chemical_formula_sum 'C25 H26 N2 O S'
_chemical_formula_weight 402.54
_chemical_name_systematic
;
<i>N</i>-[(2,6-Diethylphenyl)carbamothioyl]-2,2-diphenylacetamide
;
_space_group_IT_number 2
_symmetry_cell_setting triclinic
_symmetry_space_group_name_Hall '-P 1'
_symmetry_space_group_name_H-M 'P -1'
_atom_sites_solution_hydrogens geom
_atom_sites_solution_primary direct
_atom_sites_solution_secondary difmap
_audit_creation_method SHELXL-97
_cell_angle_alpha 79.0080(10)
_cell_angle_beta 80.6280(10)
_cell_angle_gamma 83.9360(10)
_cell_formula_units_Z 2
_cell_length_a 8.00910(10)
_cell_length_b 11.7289(2)
_cell_length_c 11.8923(2)
_cell_measurement_reflns_used 7540
_cell_measurement_temperature 100.0(10)
_cell_measurement_theta_max 31.33
_cell_measurement_theta_min 2.71
_cell_volume 1078.79(3)
_computing_cell_refinement 'SAINT (Bruker, 2009)'
_computing_data_collection 'APEX2 (Bruker, 2009)'
_computing_data_reduction 'SAINT (Bruker, 2009)'
_computing_molecular_graphics 'SHELXTL (Sheldrick, 2008)'
_computing_publication_material
;
SHELXTL (Sheldrick, 2008) and PLATON (Spek, 2009)
;
_computing_structure_refinement 'SHELXTL (Sheldrick, 2008)'
_computing_structure_solution 'SHELXTL (Sheldrick, 2008)'
_diffrn_ambient_temperature 100.0(10)
_diffrn_measured_fraction_theta_full 0.991
_diffrn_measured_fraction_theta_max 0.991
_diffrn_measurement_device_type 'Bruker SMART APEXII CCD'
_diffrn_measurement_method '\f and \w scans'
_diffrn_radiation_monochromator graphite
_diffrn_radiation_source 'fine-focus sealed tube'
_diffrn_radiation_type MoK\a
_diffrn_radiation_wavelength 0.71073
_diffrn_reflns_av_R_equivalents 0.0372
_diffrn_reflns_av_sigmaI/netI 0.0339
_diffrn_reflns_limit_h_max 9
_diffrn_reflns_limit_h_min -9
_diffrn_reflns_limit_k_max 13
_diffrn_reflns_limit_k_min -13
_diffrn_reflns_limit_l_max 14
_diffrn_reflns_limit_l_min -13
_diffrn_reflns_number 20294
_diffrn_reflns_theta_full 24.99
_diffrn_reflns_theta_max 24.99
_diffrn_reflns_theta_min 1.76
_diffrn_standards_number 0
_exptl_absorpt_coefficient_mu 0.168
_exptl_absorpt_correction_T_max 0.9865
_exptl_absorpt_correction_T_min 0.9336
_exptl_absorpt_correction_type multi-scan
_exptl_absorpt_process_details '(<i>SADABS</i>; Bruker, 2009)'
_exptl_crystal_colour colourless
_exptl_crystal_density_diffrn 1.239
_exptl_crystal_density_method 'not measured'
_exptl_crystal_description plate
_exptl_crystal_F_000 428
_exptl_crystal_size_max 0.41
_exptl_crystal_size_mid 0.17
_exptl_crystal_size_min 0.08
_refine_diff_density_max 0.266
_refine_diff_density_min -0.246
_refine_ls_extinction_method none
_refine_ls_goodness_of_fit_ref 1.061
_refine_ls_hydrogen_treatment mixed
_refine_ls_matrix_type full
_refine_ls_number_parameters 272
_refine_ls_number_reflns 3767
_refine_ls_number_restraints 0
_refine_ls_restrained_S_all 1.061
_refine_ls_R_factor_all 0.0512
_refine_ls_R_factor_gt 0.0384
_refine_ls_shift/su_max 0.001
_refine_ls_shift/su_mean 0.000
_refine_ls_structure_factor_coef Fsqd
_refine_ls_weighting_details 'calc w=1/[\s^2^(Fo^2^)+(0.0256P)^2^+0.7158P] where P=(Fo^2^+2Fc^2^)/3'
_refine_ls_weighting_scheme calc
_refine_ls_wR_factor_gt 0.0781
_refine_ls_wR_factor_ref 0.0871
_reflns_number_gt 3123
_reflns_number_total 3767
_reflns_threshold_expression I>2\s(I)
_cod_data_source_file hb7080.cif
_cod_data_source_block I
_cod_database_code 2237868
_cod_database_fobs_code 2237868

loop_
_symmetry_equiv_pos_as_xyz
'x, y, z'
'-x, -y, -z'

loop_
_atom_site_type_symbol
_atom_site_label
_atom_site_fract_x
_atom_site_fract_y
_atom_site_fract_z
_atom_site_U_iso_or_equiv
_atom_site_adp_type
_atom_site_calc_flag
_atom_site_refinement_flags
_atom_site_occupancy
_atom_site_symmetry_multiplicity
S S1 0.14725(6) 0.37823(4) 0.90032(4) 0.02277(14) Uani d . 1 1
O O1 0.23366(16) 0.74355(10) 0.69663(10) 0.0209(3) Uani d . 1 1
N N1 0.1116(2) 0.60788(12) 0.84279(13) 0.0175(3) Uani d . 1 1
H H1N1 0.041(3) 0.6010(17) 0.9051(18) 0.027(6) Uiso d . 1 1
N N2 0.32515(19) 0.51541(13) 0.72816(13) 0.0176(3) Uani d . 1 1
H H1N2 0.334(3) 0.5850(19) 0.6903(18) 0.030(6) Uiso d . 1 1
C C1 0.1681(2) 0.88822(15) 0.95814(15) 0.0192(4) Uani d . 1 1
H H1A 0.1494 0.8182 1.0122 0.023 Uiso calc R 1 1
C C2 0.2650(2) 0.96979(16) 0.98238(16) 0.0214(4) Uani d . 1 1
H H2A 0.3124 0.9555 1.0525 0.026 Uiso calc R 1 1
C C3 0.2921(2) 1.07207(16) 0.90366(16) 0.0226(4) Uani d . 1 1
H H3A 0.3599 1.1275 0.9190 0.027 Uiso calc R 1 1
C C4 0.2204(2) 1.09329(15) 0.80297(16) 0.0217(4) Uani d . 1 1
H H4A 0.2377 1.1640 0.7498 0.026 Uiso calc R 1 1
C C5 0.1228(2) 1.01165(15) 0.77866(16) 0.0191(4) Uani d . 1 1
H H5A 0.0733 1.0272 0.7094 0.023 Uiso calc R 1 1
C C6 0.0981(2) 0.90785(14) 0.85548(15) 0.0151(4) Uani d . 1 1
C C7 0.0022(2) 0.81080(14) 0.83243(14) 0.0154(4) Uani d . 1 1
H H7A -0.0538 0.7715 0.9094 0.018 Uiso calc R 1 1
C C8 -0.1370(2) 0.84747(14) 0.75624(15) 0.0165(4) Uani d . 1 1
C C9 -0.3053(2) 0.84527(15) 0.80968(16) 0.0194(4) Uani d . 1 1
H H9A -0.3293 0.8223 0.8913 0.023 Uiso calc R 1 1
C C10 -0.4384(2) 0.87616(15) 0.74551(16) 0.0218(4) Uani d . 1 1
H H10A -0.5525 0.8745 0.7832 0.026 Uiso calc R 1 1
C C11 -0.4046(3) 0.90924(16) 0.62722(17) 0.0239(4) Uani d . 1 1
H H11A -0.4954 0.9304 0.5831 0.029 Uiso calc R 1 1
C C12 -0.2384(3) 0.91175(17) 0.57251(16) 0.0261(5) Uani d . 1 1
H H12A -0.2155 0.9349 0.4908 0.031 Uiso calc R 1 1
C C13 -0.1047(2) 0.88063(16) 0.63647(16) 0.0219(4) Uani d . 1 1
H H13A 0.0091 0.8820 0.5982 0.026 Uiso calc R 1 1
C C14 0.1283(2) 0.71976(15) 0.78288(15) 0.0159(4) Uani d . 1 1
C C15 0.2009(2) 0.50521(15) 0.81792(15) 0.0170(4) Uani d . 1 1
C C16 0.4354(2) 0.41906(14) 0.69377(15) 0.0164(4) Uani d . 1 1
C C17 0.4107(2) 0.37685(15) 0.59603(15) 0.0196(4) Uani d . 1 1
C C18 0.5229(3) 0.28617(16) 0.56247(17) 0.0271(5) Uani d . 1 1
H H18A 0.5095 0.2562 0.4959 0.032 Uiso calc R 1 1
C C19 0.6536(3) 0.23894(17) 0.62419(19) 0.0310(5) Uani d . 1 1
H H19A 0.7280 0.1764 0.6006 0.037 Uiso calc R 1 1
C C20 0.6758(2) 0.28280(16) 0.72028(18) 0.0258(5) Uani d . 1 1
H H20A 0.7659 0.2500 0.7622 0.031 Uiso calc R 1 1
C C21 0.5685(2) 0.37423(15) 0.75657(15) 0.0195(4) Uani d . 1 1
C C22 0.6019(3) 0.42551(17) 0.85727(16) 0.0260(5) Uani d . 1 1
H H22A 0.6723 0.3677 0.9053 0.031 Uiso calc R 1 1
H H22B 0.4926 0.4417 0.9060 0.031 Uiso calc R 1 1
C C23 0.6922(3) 0.53785(18) 0.81866(18) 0.0333(5) Uani d . 1 1
H H23A 0.7139 0.5662 0.8869 0.050 Uiso calc R 1 1
H H23B 0.6204 0.5969 0.7745 0.050 Uiso calc R 1 1
H H23C 0.8001 0.5226 0.7698 0.050 Uiso calc R 1 1
C C24 0.2659(3) 0.42388(17) 0.52918(17) 0.0278(5) Uani d . 1 1
H H24A 0.3007 0.4157 0.4471 0.033 Uiso calc R 1 1
H H24B 0.2414 0.5079 0.5318 0.033 Uiso calc R 1 1
C C25 0.1047(3) 0.36140(18) 0.57675(19) 0.0326(5) Uani d . 1 1
H H25A 0.0156 0.3941 0.5296 0.049 Uiso calc R 1 1
H H25B 0.0670 0.3719 0.6570 0.049 Uiso calc R 1 1
H H25C 0.1280 0.2781 0.5741 0.049 Uiso calc R 1 1

loop_
_atom_site_aniso_label
_atom_site_aniso_U_11
_atom_site_aniso_U_22
_atom_site_aniso_U_33
_atom_site_aniso_U_12
_atom_site_aniso_U_13
_atom_site_aniso_U_23
S1 0.0282(3) 0.0146(2) 0.0217(3) -0.0026(2) 0.0066(2) -0.00198(18)
O1 0.0191(7) 0.0186(6) 0.0223(7) -0.0033(5) 0.0043(6) -0.0022(5)
N1 0.0161(8) 0.0163(8) 0.0178(8) -0.0019(6) 0.0040(7) -0.0024(6)
N2 0.0186(9) 0.0137(8) 0.0181(8) -0.0010(6) 0.0015(7) -0.0009(6)
C1 0.0192(10) 0.0180(9) 0.0191(10) 0.0007(8) -0.0016(8) -0.0023(7)
C2 0.0208(11) 0.0249(10) 0.0210(10) -0.0003(8) -0.0064(8) -0.0079(8)
C3 0.0195(11) 0.0236(10) 0.0270(11) -0.0042(8) -0.0011(8) -0.0106(8)
C4 0.0233(11) 0.0166(9) 0.0241(10) -0.0039(8) 0.0012(8) -0.0032(8)
C5 0.0187(10) 0.0194(9) 0.0188(9) -0.0005(8) -0.0013(8) -0.0039(7)
C6 0.0110(9) 0.0165(9) 0.0178(9) 0.0006(7) 0.0004(7) -0.0057(7)
C7 0.0133(9) 0.0166(9) 0.0152(9) -0.0021(7) 0.0001(7) -0.0012(7)
C8 0.0162(10) 0.0125(8) 0.0218(10) -0.0026(7) -0.0015(8) -0.0058(7)
C9 0.0203(10) 0.0183(9) 0.0198(10) -0.0032(8) 0.0009(8) -0.0059(7)
C10 0.0140(10) 0.0232(10) 0.0297(11) -0.0012(8) -0.0026(8) -0.0092(8)
C11 0.0220(11) 0.0230(10) 0.0304(11) -0.0007(8) -0.0115(9) -0.0083(8)
C12 0.0307(12) 0.0293(11) 0.0188(10) -0.0037(9) -0.0059(9) -0.0026(8)
C13 0.0186(11) 0.0255(10) 0.0214(10) -0.0052(8) -0.0003(8) -0.0038(8)
C14 0.0143(10) 0.0173(9) 0.0180(9) -0.0050(7) -0.0052(8) -0.0035(7)
C15 0.0155(10) 0.0180(9) 0.0182(9) -0.0018(7) -0.0031(8) -0.0043(7)
C16 0.0144(10) 0.0157(9) 0.0180(9) -0.0033(7) 0.0016(7) -0.0026(7)
C17 0.0173(10) 0.0222(10) 0.0191(10) -0.0107(8) 0.0030(8) -0.0027(8)
C18 0.0269(12) 0.0276(11) 0.0285(11) -0.0135(9) 0.0090(9) -0.0142(9)
C19 0.0224(12) 0.0218(10) 0.0470(13) -0.0013(9) 0.0087(10) -0.0136(9)
C20 0.0164(10) 0.0225(10) 0.0372(12) -0.0012(8) -0.0027(9) -0.0030(9)
C21 0.0185(10) 0.0176(9) 0.0218(10) -0.0050(8) -0.0010(8) -0.0018(8)
C22 0.0252(11) 0.0288(11) 0.0241(10) 0.0000(9) -0.0078(9) -0.0027(8)
C23 0.0348(13) 0.0402(12) 0.0304(12) -0.0117(10) -0.0077(10) -0.0125(10)
C24 0.0294(12) 0.0324(11) 0.0229(10) -0.0111(9) -0.0050(9) -0.0022(9)
C25 0.0254(12) 0.0320(11) 0.0409(13) -0.0077(9) -0.0107(10) 0.0003(10)

loop_
_atom_type_symbol
_atom_type_description
_atom_type_scat_dispersion_real
_atom_type_scat_dispersion_imag
_atom_type_scat_source
C C 0.0033 0.0016 'International Tables Vol C Tables 4.2.6.8 and 6.1.1.4'
H H 0.0000 0.0000 'International Tables Vol C Tables 4.2.6.8 and 6.1.1.4'
N N 0.0061 0.0033 'International Tables Vol C Tables 4.2.6.8 and 6.1.1.4'
O O 0.0106 0.0060 'International Tables Vol C Tables 4.2.6.8 and 6.1.1.4'
S S 0.1246 0.1234 'International Tables Vol C Tables 4.2.6.8 and 6.1.1.4'

loop_
_geom_angle_atom_site_label_1
_geom_angle_atom_site_label_2
_geom_angle_atom_site_label_3
_geom_angle
C14 N1 C15 128.46(15)
C14 N1 H1N1 115.8(14)
C15 N1 H1N1 115.7(14)
C15 N2 C16 124.03(15)
C15 N2 H1N2 114.5(14)
C16 N2 H1N2 121.5(14)
C2 C1 C6 120.85(16)
C2 C1 H1A 119.6
C6 C1 H1A 119.6
C3 C2 C1 119.62(17)
C3 C2 H2A 120.2
C1 C2 H2A 120.2
C4 C3 C2 119.93(17)
C4 C3 H3A 120.0
C2 C3 H3A 120.0
C3 C4 C5 120.51(17)
C3 C4 H4A 119.7
C5 C4 H4A 119.7
C6 C5 C4 120.08(17)
C6 C5 H5A 120.0
C4 C5 H5A 120.0
C5 C6 C1 118.98(16)
C5 C6 C7 123.53(16)
C1 C6 C7 117.46(15)
C14 C7 C8 109.72(14)
C14 C7 C6 109.54(14)
C8 C7 C6 116.82(14)
C14 C7 H7A 106.7
C8 C7 H7A 106.7
C6 C7 H7A 106.7
C13 C8 C9 118.51(17)
C13 C8 C7 123.51(16)
C9 C8 C7 117.97(15)
C10 C9 C8 121.07(17)
C10 C9 H9A 119.5
C8 C9 H9A 119.5
C11 C10 C9 119.79(17)
C11 C10 H10A 120.1
C9 C10 H10A 120.1
C10 C11 C12 120.03(18)
C10 C11 H11A 120.0
C12 C11 H11A 120.0
C11 C12 C13 120.37(18)
C11 C12 H12A 119.8
C13 C12 H12A 119.8
C12 C13 C8 120.23(17)
C12 C13 H13A 119.9
C8 C13 H13A 119.9
O1 C14 N1 122.87(16)
O1 C14 C7 123.13(15)
N1 C14 C7 113.98(14)
N2 C15 N1 116.69(15)
N2 C15 S1 124.24(14)
N1 C15 S1 119.07(13)
C17 C16 C21 122.22(17)
C17 C16 N2 118.95(16)
C21 C16 N2 118.77(16)
C18 C17 C16 117.69(18)
C18 C17 C24 119.97(17)
C16 C17 C24 122.32(17)
C19 C18 C17 121.23(18)
C19 C18 H18A 119.4
C17 C18 H18A 119.4
C20 C19 C18 119.91(18)
C20 C19 H19A 120.0
C18 C19 H19A 120.0
C19 C20 C21 121.10(19)
C19 C20 H20A 119.4
C21 C20 H20A 119.4
C20 C21 C16 117.83(17)
C20 C21 C22 120.08(18)
C16 C21 C22 122.03(16)
C21 C22 C23 112.66(16)
C21 C22 H22A 109.1
C23 C22 H22A 109.1
C21 C22 H22B 109.1
C23 C22 H22B 109.1
H22A C22 H22B 107.8
C22 C23 H23A 109.5
C22 C23 H23B 109.5
H23A C23 H23B 109.5
C22 C23 H23C 109.5
H23A C23 H23C 109.5
H23B C23 H23C 109.5
C17 C24 C25 112.69(16)
C17 C24 H24A 109.1
C25 C24 H24A 109.1
C17 C24 H24B 109.1
C25 C24 H24B 109.1
H24A C24 H24B 107.8
C24 C25 H25A 109.5
C24 C25 H25B 109.5
H25A C25 H25B 109.5
C24 C25 H25C 109.5
H25A C25 H25C 109.5
H25B C25 H25C 109.5

loop_
_geom_bond_atom_site_label_1
_geom_bond_atom_site_label_2
_geom_bond_distance
S1 C15 1.6748(17)
O1 C14 1.225(2)
N1 C14 1.377(2)
N1 C15 1.391(2)
N1 H1N1 0.85(2)
N2 C15 1.332(2)
N2 C16 1.439(2)
N2 H1N2 0.86(2)
C1 C2 1.391(3)
C1 C6 1.395(2)
C1 H1A 0.9500
C2 C3 1.387(3)
C2 H2A 0.9500
C3 C4 1.380(3)
C3 H3A 0.9500
C4 C5 1.396(3)
C4 H4A 0.9500
C5 C6 1.387(2)
C5 H5A 0.9500
C6 C7 1.527(2)
C7 C14 1.525(2)
C7 C8 1.525(2)
C7 H7A 1.0000
C8 C13 1.392(2)
C8 C9 1.394(2)
C9 C10 1.389(3)
C9 H9A 0.9500
C10 C11 1.376(3)
C10 H10A 0.9500
C11 C12 1.384(3)
C11 H11A 0.9500
C12 C13 1.391(3)
C12 H12A 0.9500
C13 H13A 0.9500
C16 C17 1.396(3)
C16 C21 1.401(3)
C17 C18 1.393(3)
C17 C24 1.510(3)
C18 C19 1.383(3)
C18 H18A 0.9500
C19 C20 1.383(3)
C19 H19A 0.9500
C20 C21 1.391(3)
C20 H20A 0.9500
C21 C22 1.510(3)
C22 C23 1.527(3)
C22 H22A 0.9900
C22 H22B 0.9900
C23 H23A 0.9800
C23 H23B 0.9800
C23 H23C 0.9800
C24 C25 1.526(3)
C24 H24A 0.9900
C24 H24B 0.9900
C25 H25A 0.9800
C25 H25B 0.9800
C25 H25C 0.9800

loop_
_geom_hbond_atom_site_label_D
_geom_hbond_atom_site_label_H
_geom_hbond_atom_site_label_A
_geom_hbond_site_symmetry_A
_geom_hbond_distance_DH
_geom_hbond_distance_HA
_geom_hbond_distance_DA
_geom_hbond_angle_DHA
_geom_hbond_publ_flag
N2 H1N2 O1 . 0.86(2) 1.96(2) 2.6702(19) 140(2) yes
N1 H1N1 S1 2_567 0.85(2) 2.59(2) 3.4225(16) 167.4(18) yes
C7 H7A S1 2_567 1.00 2.64 3.6172(17) 165 yes
C10 H10A Cg1 1_455 0.95 2.56 3.3859(19) 146 yes

loop_
_geom_torsion_atom_site_label_1
_geom_torsion_atom_site_label_2
_geom_torsion_atom_site_label_3
_geom_torsion_atom_site_label_4
_geom_torsion
C6 C1 C2 C3 0.1(3)
C1 C2 C3 C4 1.2(3)
C2 C3 C4 C5 -1.0(3)
C3 C4 C5 C6 -0.4(3)
C4 C5 C6 C1 1.7(3)
C4 C5 C6 C7 -176.24(16)
C2 C1 C6 C5 -1.6(3)
C2 C1 C6 C7 176.50(16)
C5 C6 C7 C14 96.32(19)
C1 C6 C7 C14 -81.68(18)
C5 C6 C7 C8 -29.2(2)
C1 C6 C7 C8 152.83(16)
C14 C7 C8 C13 -49.6(2)
C6 C7 C8 C13 75.8(2)
C14 C7 C8 C9 129.11(16)
C6 C7 C8 C9 -105.49(18)
C13 C8 C9 C10 -0.5(3)
C7 C8 C9 C10 -179.22(15)
C8 C9 C10 C11 0.2(3)
C9 C10 C11 C12 0.0(3)
C10 C11 C12 C13 0.2(3)
C11 C12 C13 C8 -0.5(3)
C9 C8 C13 C12 0.6(3)
C7 C8 C13 C12 179.27(16)
C15 N1 C14 O1 -2.0(3)
C15 N1 C14 C7 177.14(16)
C8 C7 C14 O1 74.7(2)
C6 C7 C14 O1 -54.8(2)
C8 C7 C14 N1 -104.38(17)
C6 C7 C14 N1 126.15(16)
C16 N2 C15 N1 176.91(16)
C16 N2 C15 S1 -3.3(3)
C14 N1 C15 N2 3.8(3)
C14 N1 C15 S1 -176.01(15)
C15 N2 C16 C17 104.9(2)
C15 N2 C16 C21 -77.9(2)
C21 C16 C17 C18 0.7(3)
N2 C16 C17 C18 177.83(15)
C21 C16 C17 C24 179.14(16)
N2 C16 C17 C24 -3.8(2)
C16 C17 C18 C19 0.4(3)
C24 C17 C18 C19 -177.99(17)
C17 C18 C19 C20 -0.8(3)
C18 C19 C20 C21 0.0(3)
C19 C20 C21 C16 1.1(3)
C19 C20 C21 C22 -176.21(17)
C17 C16 C21 C20 -1.5(3)
N2 C16 C21 C20 -178.60(15)
C17 C16 C21 C22 175.75(16)
N2 C16 C21 C22 -1.3(2)
C20 C21 C22 C23 99.3(2)
C16 C21 C22 C23 -77.9(2)
C18 C17 C24 C25 90.5(2)
C16 C17 C24 C25 -87.9(2)
